data_1540331
loop_
_publ_author_name
'Krumeich, F.'
'Gruehn, R.'

_publ_section_title
;
 Quaternaere Nioboxidfluoride des Cadmiums und Mangans mit LiNb6O15F -
 Struktur
;
_journal_name_full 'Zeitschrift fuer Anorganische und Allgemeine Chemie'
_journal_page_first 95
_journal_page_last 102
_journal_volume 580
_journal_year 1990
_chemical_formula_sum 'Cd0.88 Nb6 O16'
_chemical_name_systematic 'Cd.88 Nb6 O16'
_space_group_IT_number 51
_symmetry_space_group_name_Hall '-P 2a 2a'
_symmetry_space_group_name_H-M 'P m m a'
_cell_angle_alpha 90
_cell_angle_beta 90
_cell_angle_gamma 90
_cell_formula_units_Z 2
_cell_length_a 16.686
_cell_length_b 3.951
_cell_length_c 8.907
_cell_volume 587.206
_citation_journal_id_ASTM ZAACAB
_cod_data_source_file Krumeich_ZAACAB_1990_1929.cif
_cod_data_source_block Cd0.88Nb6O16
_cod_original_cell_volume 587.2063
_cod_database_code 1540331

loop_
_symmetry_equiv_pos_as_xyz
x,y,z
-x+1/2,-y,z
x+1/2,-y,-z
-x,y,-z
-x,-y,-z
x-1/2,y,-z
-x-1/2,y,z
x,-y,z

loop_
_atom_site_label
_atom_site_type_symbol
_atom_site_fract_x
_atom_site_fract_y
_atom_site_fract_z
_atom_site_occupancy
_atom_site_U_iso_or_equiv
O9 O-2 0.25 0.5 0.0471 1 0.0
O2 O-2 0.3687 0 0.62 1 0.0
Nb1 Nb+5 0.1304 0 0.3984 1 0.0
O4 O-2 0.1661 0 0.195 1 0.0
Nb2 Nb+5 0.0596 0 0.8138 1 0.0
O1 O-2 0.3251 0 0.8781 1 0.0
O5 O-2 0.0611 0.5 0.8203 1 0.0
Cd1 Cd+2 0.9114 0.5 0.898 0.3896 0.0
Nb3 Nb+5 0.25 0 0.0571 1 0.0
O6 O-2 0.6296 0.5 0.5961 1 0.0
Cd2 Cd+2 0 0.5 0.5 0.108 0.0
O3 O-2 0.9778 0 0.6661 1 0.0
O7 O-2 0 0 0 1 0.0
Nb4 Nb+5 0.25 0 0.688 1 0.0
O8 O-2 0.25 0 0.4578 1 0.0
O10 O-2 0.25 0.5 0.6924 1 0.0
